data_7222181
loop_
_publ_author_name
'Kranenberg, C.'
'Johrendt, D.'
'Mewis, A.'
'Kockelmann, W.'

_publ_section_title
;
 Kristall- und elektronische Struktur von La Al Si2
;
_journal_name_full
;
Zeitschrift fuer Naturforschung, Teil B. Anorganische Chemie, Organische 
Chemie (42,1987-)
;
_journal_page_first 620
_journal_page_last 625
_journal_volume 56
_journal_year 2001
_chemical_formula_sum 'Al La Si2'
_chemical_name_systematic 'La Al Si2'
_space_group_IT_number 164
_symmetry_space_group_name_Hall '-P 3 2"'
_symmetry_space_group_name_H-M 'P -3 m 1'
_cell_angle_alpha 90
_cell_angle_beta 90
_cell_angle_gamma 120
_cell_formula_units_Z 2
_cell_length_a 4.196
_cell_length_b 4.196
_cell_length_c 11.437
_cell_volume 174.387
_citation_journal_id_ASTM ZNBSEN
_cod_data_source_file Kranenberg_ZNBSEN_2001_81.cif
_cod_data_source_block Al1La1Si2
_cod_original_cell_volume 174.3869
_cod_original_formula_sum 'Al1 La1 Si2'
_cod_database_code 7222181

loop_
_symmetry_equiv_pos_as_xyz
x,y,z
-y,x-y,z
-x+y,-x,z
y,x,-z
-x,-x+y,-z
x-y,-y,-z
-x,-y,-z
y,-x+y,-z
x-y,x,-z
-y,-x,z
x,x-y,z
-x+y,y,z

loop_
_atom_site_label
_atom_site_type_symbol
_atom_site_fract_x
_atom_site_fract_y
_atom_site_fract_z
_atom_site_occupancy
_atom_site_U_iso_or_equiv
La1 La 0 0 0.1867 1 0.0
Si1 Si 0.3333 0.6667 0.9935 1 0.0
Si2 Si 0.3333 0.6667 0.3593 1 0.0
Al1 Al 0.3333 0.6667 0.583 1 0.0
